data_7024371
loop_
_publ_author_name
'Mart\'inez-Calvo, Miguel'
'Gonz\'alez-Noya, Ana M'
'Pedrido, Rosa'
'Romero, Mar\'ia J'
'Fern\'andez, M Isabel'
'Zaragoza, Guillermo'
'Bermejo, Manuel R.'

_publ_section_title
;
 A double-stranded dinuclear cadmium(II) helicate that assembles into
 chains in the solid state.
;
_journal_issue 5
_journal_name_full 'Dalton transactions (Cambridge, England : 2003)'
_journal_page_first 1191
_journal_page_last 1194
_journal_paper_doi 10.1039/b915953c
_journal_volume 39
_journal_year 2010
_chemical_compound_source 'synthesis as described'
_chemical_formula_moiety '(C48 H44 Cd2 N12 S4), 0.5(C2 H3 N)'
_chemical_formula_sum 'C49 H45.5 Cd2 N12.5 S4'
_chemical_formula_weight 1162.58
_chemical_name_systematic
;
?
;
_space_group_IT_number 2
_symmetry_cell_setting triclinic
_symmetry_Int_Tables_number 2
_symmetry_space_group_name_Hall '-P 1'
_symmetry_space_group_name_H-M 'P -1'
_atom_sites_solution_hydrogens geom
_atom_sites_solution_primary direct
_atom_sites_solution_secondary difmap
_audit_conform_dict_location ftp://ftp.iucr.org/pub/cif_core.dic
_audit_conform_dict_name cif_core.dic
_audit_conform_dict_version 2.3
_audit_creation_date 2008-12-05T13:35:53-00:00
_audit_creation_method 'WinGX routine CIF_UPDATE'
_cell_angle_alpha 85.181(2)
_cell_angle_beta 76.730(2)
_cell_angle_gamma 86.916(2)
_cell_formula_units_Z 2
_cell_length_a 12.9413(5)
_cell_length_b 13.3757(4)
_cell_length_c 14.5468(5)
_cell_measurement_reflns_used 1986
_cell_measurement_temperature 100(2)
_cell_measurement_theta_max 30.62
_cell_measurement_theta_min 2.54
_cell_measurement_wavelength 0.71073
_cell_volume 2440.59(15)
_computing_cell_refinement 'APPEX2 (BRUKER AXS, 2005)'
_computing_data_collection 'APPEX2 (BRUKER AXS, 2005)'
_computing_data_reduction 'APPEX2 (BRUKER AXS, 2005)'
_computing_molecular_graphics 'Ortep-3 for Windows (Farrugia, 1997)'
_computing_publication_material 'WinGX publication routines (Farrugia, 1999)'
_computing_structure_refinement 'SHELXL-97 (Sheldrick, 2008)'
_computing_structure_solution 'SIR-97 (Giacovazzo et all, 1999)'
_diffrn_ambient_temperature 100(2)
_diffrn_measured_fraction_theta_full 0.995
_diffrn_measured_fraction_theta_max 0.995
_diffrn_measurement_device 'four-circle diffractometer'
_diffrn_measurement_device_type 'BRUKER APPEX-II CCD'
_diffrn_measurement_method 'omega and phi scans'
_diffrn_radiation_monochromator graphite
_diffrn_radiation_probe x-ray
_diffrn_radiation_source 'fine-focus sealed tube'
_diffrn_radiation_type MoK\a
_diffrn_radiation_wavelength 0.7107
_diffrn_reflns_av_R_equivalents 0.0282
_diffrn_reflns_av_unetI/netI 0.0245
_diffrn_reflns_limit_h_max 16
_diffrn_reflns_limit_h_min -16
_diffrn_reflns_limit_k_max 17
_diffrn_reflns_limit_k_min -17
_diffrn_reflns_limit_l_max 18
_diffrn_reflns_limit_l_min 0
_diffrn_reflns_number 60729
_diffrn_reflns_theta_full 27.48
_diffrn_reflns_theta_max 27.48
_diffrn_reflns_theta_min 1.44
_exptl_absorpt_coefficient_mu 1.092
_exptl_absorpt_correction_T_max 0.790
_exptl_absorpt_correction_T_min 0.7620
_exptl_absorpt_correction_type multi-scan
_exptl_absorpt_process_details 'BRUKER SADABS'
_exptl_crystal_colour yellow
_exptl_crystal_density_diffrn 1.582
_exptl_crystal_density_method 'not measured'
_exptl_crystal_description prism
_exptl_crystal_F_000 1174
_exptl_crystal_size_max 0.27
_exptl_crystal_size_mid 0.23
_exptl_crystal_size_min 0.22
_refine_diff_density_max 0.937
_refine_diff_density_min -0.573
_refine_diff_density_rms 0.07
_refine_ls_extinction_method none
_refine_ls_goodness_of_fit_ref 1.042
_refine_ls_hydrogen_treatment mixed
_refine_ls_matrix_type full
_refine_ls_number_parameters 702
_refine_ls_number_reflns 11154
_refine_ls_number_restraints 97
_refine_ls_restrained_S_all 1.039
_refine_ls_R_factor_all 0.0378
_refine_ls_R_factor_gt 0.0287
_refine_ls_shift/su_max 0.005
_refine_ls_shift/su_mean 0
_refine_ls_structure_factor_coef Fsqd
_refine_ls_weighting_details 'calc w=1/[\s^2^(Fo^2^)+(0.0274P)^2^+2.3360P] where P=(Fo^2^+2Fc^2^)/3'
_refine_ls_weighting_scheme calc
_refine_ls_wR_factor_gt 0.0648
_refine_ls_wR_factor_ref 0.0682
_reflns_number_gt 9338
_reflns_number_total 11154
_reflns_threshold_expression >2\s(I)
_cod_data_source_file b915953c.txt
_cod_data_source_block 2
_cod_database_code 7024371

loop_
_symmetry_equiv_pos_as_xyz
'x, y, z'
'-x, -y, -z'

loop_
_atom_site_label
_atom_site_type_symbol
_atom_site_fract_x
_atom_site_fract_y
_atom_site_fract_z
_atom_site_U_iso_or_equiv
_atom_site_adp_type
_atom_site_occupancy
_atom_site_symmetry_multiplicity
_atom_site_calc_flag
_atom_site_refinement_flags
_atom_site_disorder_assembly
_atom_site_disorder_group
C1 C 0.62144(18) 1.09072(17) 0.16897(16) 0.0249(5) Uani 1 1 d . . .
C2 C 0.66079(19) 1.06825(19) 0.24968(17) 0.0315(5) Uani 1 1 d . . .
H2 H 0.6571 1.0033 0.2784 0.038 Uiso 1 1 calc R . .
C3 C 0.7054(2) 1.1421(2) 0.28742(18) 0.0341(6) Uani 1 1 d . . .
H3 H 0.7321 1.1263 0.3412 0.041 Uiso 1 1 calc R . .
C4 C 0.7107(2) 1.2391(2) 0.24619(18) 0.0354(6) Uani 1 1 d . . .
H4 H 0.7416 1.2882 0.2715 0.042 Uiso 1 1 calc R . .
C5 C 0.6697(2) 1.2624(2) 0.16710(19) 0.0415(7) Uani 1 1 d . . .
H5 H 0.6718 1.3278 0.1396 0.05 Uiso 1 1 calc R . .
C6 C 0.6254(2) 1.18857(19) 0.12858(18) 0.0358(6) Uani 1 1 d . . .
H6 H 0.598 1.2047 0.0752 0.043 Uiso 1 1 calc R . .
C7 C 0.52125(18) 0.93853(16) 0.16020(16) 0.0233(4) Uani 1 1 d . . .
C8 C 0.4528(2) 0.89709(18) 0.44162(16) 0.0298(5) Uani 1 1 d . . .
H8A H 0.5287 0.8883 0.4252 0.045 Uiso 1 1 calc R . .
H8B H 0.4268 0.8754 0.5071 0.045 Uiso 1 1 calc R . .
H8C H 0.4333 0.9667 0.4312 0.045 Uiso 1 1 calc R . .
C9 C 0.40508(18) 0.83588(16) 0.38113(15) 0.0240(5) Uani 1 1 d . . .
C10 C 0.32516(19) 0.76164(16) 0.42535(15) 0.0251(5) Uani 1 1 d . . .
C11 C 0.3316(2) 0.70147(17) 0.50721(16) 0.0290(5) Uani 1 1 d . . .
H11 H 0.3882 0.707 0.5358 0.035 Uiso 1 1 calc R . .
C12 C 0.2533(2) 0.63332(17) 0.54575(17) 0.0321(5) Uani 1 1 d . . .
H12 H 0.2587 0.5925 0.5995 0.038 Uiso 1 1 calc R . .
C13 C 0.1675(2) 0.62494(17) 0.50588(17) 0.0312(5) Uani 1 1 d . . .
H13 H 0.116 0.5787 0.5328 0.037 Uiso 1 1 calc R . .
C14 C 0.15774(19) 0.68591(16) 0.42496(16) 0.0263(5) Uani 1 1 d . . .
C15 C 0.23769(19) 0.75279(17) 0.38665(16) 0.0255(5) Uani 1 1 d . . .
H15 H 0.2324 0.7934 0.3327 0.031 Uiso 1 1 calc R . .
C16 C 0.0222(2) 0.57996(17) 0.37623(19) 0.0339(6) Uani 1 1 d . . .
H16A H -0.0532 0.5842 0.4014 0.051 Uiso 1 1 calc R . .
H16B H 0.0538 0.5301 0.4137 0.051 Uiso 1 1 calc R . .
H16C H 0.0362 0.5617 0.312 0.051 Uiso 1 1 calc R . .
C17 C 0.06839(19) 0.67971(17) 0.37887(16) 0.0265(5) Uani 1 1 d . . .
C18 C -0.08577(19) 0.82091(17) 0.25150(16) 0.0267(5) Uani 1 1 d . . .
C19 C -0.1942(2) 0.71618(19) 0.17257(18) 0.0322(5) Uani 1 1 d . . .
C20 C -0.1599(2) 0.61861(19) 0.1964(2) 0.0402(6) Uani 1 1 d . . .
H20 H -0.1104 0.6078 0.2338 0.048 Uiso 1 1 calc R . .
C21 C -0.2002(3) 0.5386(2) 0.1640(3) 0.0579(9) Uani 1 1 d . . .
H21 H -0.1782 0.4735 0.1804 0.069 Uiso 1 1 calc R . .
C22 C -0.2726(3) 0.5536(3) 0.1077(3) 0.0796(13) Uani 1 1 d . . .
H22 H -0.2985 0.499 0.0855 0.095 Uiso 1 1 calc R . .
C23 C -0.3070(3) 0.6503(2) 0.0840(3) 0.0701(11) Uani 1 1 d . . .
H23 H -0.3556 0.6605 0.0455 0.084 Uiso 1 1 calc R . .
C24 C -0.2695(2) 0.7307(2) 0.1171(2) 0.0419(7) Uani 1 1 d . . .
H24 H -0.2942 0.7954 0.1027 0.05 Uiso 1 1 calc R . .
C25 C 0.30720(19) 1.19561(18) 0.48423(18) 0.0290(5) Uani 1 1 d . . .
C26 C 0.3789(2) 1.2186(2) 0.39860(18) 0.0341(6) Uani 1 1 d . . .
H26 H 0.3934 1.1732 0.3519 0.041 Uiso 1 1 calc R . .
C27 C 0.4288(2) 1.3104(2) 0.3837(2) 0.0397(6) Uani 1 1 d . . .
H27 H 0.476 1.326 0.3263 0.048 Uiso 1 1 calc R . .
C28 C 0.4096(2) 1.3784(2) 0.4522(2) 0.0457(7) Uani 1 1 d . . .
H28 H 0.4419 1.4401 0.4407 0.055 Uiso 1 1 calc R . .
C29 C 0.3421(2) 1.3537(2) 0.5379(2) 0.0506(8) Uani 1 1 d . . .
H29 H 0.3305 1.398 0.5856 0.061 Uiso 1 1 calc R . .
C30 C 0.2911(2) 1.2630(2) 0.5539(2) 0.0408(6) Uani 1 1 d . . .
H30 H 0.2454 1.2474 0.6121 0.049 Uiso 1 1 calc R . .
C31 C 0.21413(19) 1.05177(16) 0.44379(17) 0.0260(5) Uani 1 1 d . . .
C32 C 0.3055(2) 1.14059(18) 0.17045(18) 0.0345(6) Uani 1 1 d . . .
H32A H 0.2765 1.1993 0.2022 0.052 Uiso 1 1 calc R . .
H32B H 0.3128 1.154 0.1034 0.052 Uiso 1 1 calc R . .
H32C H 0.374 1.123 0.1834 0.052 Uiso 1 1 calc R . .
C33 C 0.23286(19) 1.05549(16) 0.20516(16) 0.0258(5) Uani 1 1 d . . .
C34 C 0.19847(19) 0.99845(17) 0.13534(16) 0.0257(5) Uani 1 1 d . . .
C35 C 0.1660(2) 1.04464(19) 0.05636(17) 0.0324(5) Uani 1 1 d . . .
H35 H 0.1651 1.1142 0.0457 0.039 Uiso 1 1 calc R . .
C36 C 0.1349(2) 0.9853(2) -0.00646(17) 0.0335(6) Uani 1 1 d . . .
H36 H 0.1108 1.0161 -0.0578 0.04 Uiso 1 1 calc R . .
C37 C 0.1394(2) 0.88178(19) 0.00626(17) 0.0326(5) Uani 1 1 d . . .
H37 H 0.1198 0.8438 -0.0373 0.039 Uiso 1 1 calc R . .
C38 C 0.1729(2) 0.83377(18) 0.08368(16) 0.0287(5) Uani 1 1 d . . .
C39 C 0.20046(19) 0.89438(16) 0.14688(16) 0.0260(5) Uani 1 1 d . . .
H39 H 0.2213 0.8635 0.1997 0.031 Uiso 1 1 calc R . .
C40 C 0.1018(2) 0.6647(2) 0.0627(2) 0.0408(6) Uani 1 1 d . . .
H40A H 0.1394 0.6378 0.0047 0.061 Uiso 1 1 calc R . .
H40B H 0.044 0.7081 0.0507 0.061 Uiso 1 1 calc R . .
H40C H 0.0744 0.6107 0.108 0.061 Uiso 1 1 calc R . .
C41 C 0.1752(2) 0.72285(18) 0.10077(17) 0.0297(5) Uani 1 1 d . . .
C42 C 0.2882(2) 0.53080(19) 0.2213(2) 0.0404(6) Uani 1 1 d . . .
C43 C 0.172(13) 0.380(12) 0.251(11) 0.041(2) Uani 0.5 1 d PU A 1
C44 C 0.1155(14) 0.3859(17) 0.1819(16) 0.056(4) Uani 0.5 1 d PU A 1
H44 H 0.1335 0.4326 0.1303 0.067 Uiso 0.5 1 calc PR A 1
C45 C 0.0297(11) 0.3216(15) 0.1878(11) 0.061(3) Uani 0.5 1 d PU A 1
H45 H -0.0043 0.3221 0.1379 0.073 Uiso 0.5 1 calc PR A 1
C46 C -0.0021(15) 0.2590(14) 0.2673(10) 0.060(3) Uani 0.5 1 d PU A 1
H46 H -0.0597 0.2187 0.2721 0.072 Uiso 0.5 1 calc PR A 1
C47 C 0.049(2) 0.255(2) 0.3392(14) 0.052(4) Uani 0.5 1 d PU A 1
H47 H 0.0253 0.2118 0.3928 0.063 Uiso 0.5 1 calc PR A 1
C48 C 0.133(3) 0.312(2) 0.334(2) 0.044(3) Uani 0.5 1 d PU A 1
H48 H 0.1672 0.3075 0.3844 0.053 Uiso 0.5 1 calc PR A 1
C49 C 0.5081(7) 0.5749(6) -0.0524(6) 0.0627(19) Uani 0.5 1 d P B -1
H49A H 0.478 0.5754 -0.1069 0.094 Uiso 0.5 1 calc PR B -1
H49B H 0.5738 0.6093 -0.0692 0.094 Uiso 0.5 1 calc PR B -1
H49C H 0.4595 0.6081 -0.0032 0.094 Uiso 0.5 1 calc PR B -1
C50 C 0.5289(5) 0.4663(5) -0.0171(5) 0.0517(16) Uani 0.5 1 d P B -1
N13 N 0.5457(6) 0.3861(4) 0.0064(4) 0.0576(16) Uani 0.5 1 d P B -1
N1 N 0.58390(16) 1.01737(14) 0.12122(14) 0.0259(4) Uani 1 1 d . . .
N2 N 0.49528(15) 0.92547(14) 0.25198(13) 0.0242(4) Uani 1 1 d . . .
N3 N 0.42762(15) 0.84797(13) 0.28887(13) 0.0235(4) Uani 1 1 d . . .
N4 N 0.03531(15) 0.76127(14) 0.33730(13) 0.0250(4) Uani 1 1 d . . .
N5 N -0.03797(16) 0.74282(14) 0.28473(14) 0.0278(4) Uani 1 1 d . . .
N6 N -0.15830(18) 0.80442(16) 0.19850(15) 0.0329(5) Uani 1 1 d . . .
N7 N 0.25119(17) 1.10550(15) 0.50553(16) 0.0298(4) Uani 1 1 d . . .
N8 N 0.24303(16) 1.07824(14) 0.35433(14) 0.0273(4) Uani 1 1 d . . .
N9 N 0.20159(16) 1.02529(13) 0.29398(13) 0.0258(4) Uani 1 1 d . . .
N10 N 0.23843(16) 0.68115(14) 0.15170(14) 0.0286(4) Uani 1 1 d . . .
N11 N 0.22130(18) 0.58011(14) 0.17769(16) 0.0338(5) Uani 1 1 d . . .
N12 N 0.260(6) 0.434(5) 0.259(5) 0.045(2) Uani 0.5 1 d PD A 1
H12A H 0.290(7) 0.418(6) 0.307(5) 0.054 Uiso 0.5 1 d PD C 1
S1 S 0.48988(5) 0.86828(4) 0.07365(4) 0.02639(12) Uani 1 1 d . . .
S2 S -0.07884(5) 0.94844(4) 0.26661(4) 0.02922(13) Uani 1 1 d . . .
S3 S 0.13225(5) 0.95356(4) 0.50201(4) 0.02927(13) Uani 1 1 d . . .
S4 S 0.4012(3) 0.5687(2) 0.25960(17) 0.0354(6) Uani 0.5 1 d P A 1
Cd1 Cd 0.394051(14) 0.738078(11) 0.183602(11) 0.02604(5) Uani 1 1 d . A .
Cd2 Cd 0.053754(14) 0.930086(12) 0.365258(11) 0.02638(5) Uani 1 1 d . . .
S4B S 0.4138(3) 0.5593(2) 0.22451(18) 0.0364(6) Uani 0.5 1 d P A 2
N12B N 0.263(6) 0.434(5) 0.254(5) 0.045(2) Uani 0.5 1 d P A 2
H12B H 0.3102 0.4002 0.278 0.054 Uiso 0.5 1 calc PR A 2
C43B C 0.171(13) 0.381(12) 0.254(11) 0.041(2) Uani 0.5 1 d PU A 2
C44B C 0.1414(13) 0.3851(14) 0.1646(13) 0.040(2) Uani 0.5 1 d PU A 2
H44B H 0.1757 0.4263 0.1132 0.048 Uiso 0.5 1 calc PR A 2
C45B C 0.0610(10) 0.3263(11) 0.1578(10) 0.052(3) Uani 0.5 1 d PU A 2
H45B H 0.0373 0.3317 0.1018 0.062 Uiso 0.5 1 calc PR A 2
C46B C 0.0136(13) 0.2597(12) 0.2299(10) 0.055(3) Uani 0.5 1 d PU A 2
H46B H -0.0391 0.2188 0.2218 0.066 Uiso 0.5 1 calc PR A 2
C47B C 0.045(2) 0.254(2) 0.3142(14) 0.050(3) Uani 0.5 1 d PU A 2
H47B H 0.0143 0.2083 0.3635 0.06 Uiso 0.5 1 calc PR A 2
C48B C 0.125(3) 0.318(2) 0.326(2) 0.043(4) Uani 0.5 1 d PU A 2
H48B H 0.1447 0.3167 0.3836 0.052 Uiso 0.5 1 calc PR A 2
H1N H 0.589(2) 1.033(2) 0.064(2) 0.029(7) Uiso 1 1 d . . .
H6N H -0.189(2) 0.856(2) 0.1817(19) 0.031(7) Uiso 1 1 d . . .
H7N H 0.226(2) 1.0926(19) 0.561(2) 0.026(7) Uiso 1 1 d . . .

loop_
_atom_site_aniso_label
_atom_site_aniso_U_11
_atom_site_aniso_U_22
_atom_site_aniso_U_33
_atom_site_aniso_U_23
_atom_site_aniso_U_13
_atom_site_aniso_U_12
C1 0.0195(11) 0.0323(11) 0.0220(11) -0.0044(9) -0.0026(9) -0.0003(9)
C2 0.0284(13) 0.0369(13) 0.0309(13) 0.0028(10) -0.0113(11) -0.0043(10)
C3 0.0295(14) 0.0468(14) 0.0288(13) -0.0030(11) -0.0118(11) -0.0039(11)
C4 0.0364(15) 0.0421(14) 0.0292(13) -0.0084(11) -0.0064(11) -0.0105(11)
C5 0.0623(19) 0.0313(13) 0.0345(14) -0.0012(11) -0.0168(13) -0.0102(12)
C6 0.0504(17) 0.0341(13) 0.0265(13) 0.0001(10) -0.0158(12) -0.0059(11)
C7 0.0222(11) 0.0237(10) 0.0256(11) -0.0005(8) -0.0098(9) 0.0026(8)
C8 0.0339(14) 0.0351(12) 0.0234(12) -0.0003(9) -0.0128(10) -0.0041(10)
C9 0.0266(12) 0.0255(10) 0.0216(11) 0.0000(8) -0.0108(9) 0.0035(9)
C10 0.0317(13) 0.0245(10) 0.0201(11) -0.0012(8) -0.0086(10) 0.0017(9)
C11 0.0372(14) 0.0298(11) 0.0228(12) -0.0001(9) -0.0142(10) 0.0023(10)
C12 0.0481(16) 0.0270(11) 0.0224(12) 0.0070(9) -0.0140(11) 0.0000(10)
C13 0.0420(15) 0.0243(11) 0.0279(12) 0.0033(9) -0.0107(11) -0.0038(10)
C14 0.0310(13) 0.0243(10) 0.0240(11) 0.0016(9) -0.0085(10) -0.0010(9)
C15 0.0317(13) 0.0263(11) 0.0190(11) 0.0025(8) -0.0089(9) 0.0015(9)
C16 0.0424(15) 0.0249(11) 0.0370(14) 0.0071(10) -0.0168(12) -0.0059(10)
C17 0.0316(13) 0.0256(11) 0.0215(11) 0.0047(9) -0.0062(10) -0.0028(9)
C18 0.0304(13) 0.0277(11) 0.0227(11) 0.0008(9) -0.0080(10) -0.0022(9)
C19 0.0283(13) 0.0337(12) 0.0354(14) -0.0021(10) -0.0082(11) -0.0049(10)
C20 0.0437(16) 0.0327(13) 0.0491(17) 0.0003(11) -0.0212(13) -0.0037(11)
C21 0.059(2) 0.0303(14) 0.095(3) -0.0023(15) -0.039(2) -0.0062(13)
C22 0.074(3) 0.0402(18) 0.149(4) -0.015(2) -0.069(3) -0.0086(16)
C23 0.062(2) 0.0433(17) 0.126(3) -0.0106(19) -0.062(2) -0.0025(15)
C24 0.0350(15) 0.0354(14) 0.0603(19) -0.0030(12) -0.0215(14) -0.0003(11)
C25 0.0243(12) 0.0298(11) 0.0352(13) -0.0016(10) -0.0119(10) 0.0017(9)
C26 0.0262(13) 0.0449(14) 0.0338(14) -0.0014(11) -0.0125(11) -0.0023(11)
C27 0.0250(14) 0.0521(16) 0.0426(16) 0.0098(13) -0.0129(12) -0.0049(12)
C28 0.0339(16) 0.0355(14) 0.067(2) 0.0037(13) -0.0119(14) -0.0051(11)
C29 0.0474(18) 0.0362(15) 0.065(2) -0.0146(14) -0.0010(16) -0.0054(13)
C30 0.0396(16) 0.0363(14) 0.0427(16) -0.0100(12) 0.0017(12) -0.0051(11)
C31 0.0270(12) 0.0227(10) 0.0298(12) -0.0029(9) -0.0098(10) 0.0031(9)
C32 0.0410(15) 0.0269(12) 0.0321(13) -0.0045(10) 0.0000(11) -0.0018(10)
C33 0.0285(13) 0.0221(10) 0.0254(12) -0.0009(9) -0.0049(10) 0.0066(9)
C34 0.0268(12) 0.0260(11) 0.0220(11) 0.0006(9) -0.0027(9) 0.0032(9)
C35 0.0346(14) 0.0313(12) 0.0270(12) 0.0068(10) -0.0033(11) 0.0076(10)
C36 0.0346(14) 0.0424(14) 0.0227(12) 0.0068(10) -0.0095(11) 0.0072(11)
C37 0.0313(14) 0.0403(13) 0.0271(12) -0.0022(10) -0.0094(11) 0.0014(11)
C38 0.0321(13) 0.0310(12) 0.0229(11) -0.0019(9) -0.0071(10) 0.0030(10)
C39 0.0326(13) 0.0260(11) 0.0186(11) 0.0012(8) -0.0064(10) 0.0040(9)
C40 0.0513(18) 0.0375(14) 0.0384(15) -0.0038(11) -0.0195(13) -0.0007(12)
C41 0.0329(14) 0.0319(12) 0.0246(12) -0.0038(9) -0.0072(10) 0.0024(10)
C42 0.0417(16) 0.0253(12) 0.0539(17) 0.0043(11) -0.0139(13) 0.0043(11)
C43 0.038(2) 0.022(2) 0.066(5) -0.005(3) -0.020(3) 0.0021(16)
C44 0.055(8) 0.037(5) 0.077(8) 0.002(5) -0.022(6) 0.002(5)
C45 0.045(7) 0.046(5) 0.097(8) -0.013(6) -0.026(5) -0.005(5)
C46 0.036(5) 0.045(5) 0.099(9) -0.017(6) -0.013(6) -0.002(4)
C47 0.032(5) 0.029(4) 0.092(9) -0.005(7) -0.007(6) 0.006(3)
C48 0.036(7) 0.014(4) 0.079(8) 0.003(5) -0.012(5) 0.007(4)
C49 0.087(6) 0.051(4) 0.062(5) -0.003(4) -0.042(5) -0.002(4)
C50 0.050(4) 0.061(4) 0.052(4) -0.020(3) -0.024(3) 0.000(3)
N13 0.095(5) 0.035(3) 0.054(3) -0.010(3) -0.040(3) 0.015(3)
N1 0.0294(11) 0.0308(10) 0.0184(10) 0.0013(8) -0.0076(8) -0.0055(8)
N2 0.0265(10) 0.0251(9) 0.0222(9) -0.0001(7) -0.0084(8) -0.0015(8)
N3 0.0246(10) 0.0245(9) 0.0228(9) 0.0007(7) -0.0091(8) 0.0002(7)
N4 0.0277(11) 0.0249(9) 0.0236(10) 0.0011(7) -0.0088(8) -0.0021(8)
N5 0.0322(11) 0.0249(9) 0.0291(10) 0.0035(8) -0.0139(9) -0.0035(8)
N6 0.0411(13) 0.0249(10) 0.0377(12) 0.0029(9) -0.0212(10) -0.0002(9)
N7 0.0340(12) 0.0318(10) 0.0251(11) -0.0041(9) -0.0086(9) -0.0035(9)
N8 0.0299(11) 0.0264(9) 0.0266(10) -0.0046(8) -0.0079(8) 0.0005(8)
N9 0.0314(11) 0.0224(9) 0.0248(10) -0.0031(7) -0.0094(8) 0.0042(8)
N10 0.0348(12) 0.0216(9) 0.0305(11) -0.0014(8) -0.0103(9) 0.0014(8)
N11 0.0407(13) 0.0223(9) 0.0411(12) 0.0010(8) -0.0163(10) 0.0001(9)
N12 0.043(3) 0.0250(11) 0.072(6) 0.009(3) -0.030(4) -0.0042(18)
S1 0.0337(3) 0.0267(3) 0.0204(3) -0.0009(2) -0.0095(2) -0.0026(2)
S2 0.0397(4) 0.0245(3) 0.0272(3) -0.0038(2) -0.0157(3) 0.0039(2)
S3 0.0422(4) 0.0252(3) 0.0227(3) -0.0015(2) -0.0114(3) -0.0040(2)
S4 0.0496(14) 0.0213(8) 0.0412(14) 0.0022(10) -0.0241(13) -0.0019(7)
Cd1 0.03722(11) 0.01974(8) 0.02353(9) -0.00148(6) -0.01160(7) -0.00168(7)
Cd2 0.03452(10) 0.02383(8) 0.02300(9) 0.00044(6) -0.01125(7) -0.00361(7)
S4B 0.0326(10) 0.0261(9) 0.0528(17) 0.0050(12) -0.0167(14) -0.0020(7)
N12B 0.043(3) 0.0250(11) 0.072(6) 0.009(3) -0.030(4) -0.0042(18)
C43B 0.038(2) 0.022(2) 0.066(5) -0.005(3) -0.020(3) 0.0021(16)
C44B 0.041(6) 0.028(4) 0.060(6) -0.017(4) -0.024(5) 0.004(4)
C45B 0.049(7) 0.032(4) 0.087(7) -0.016(5) -0.038(5) 0.003(5)
C46B 0.040(6) 0.030(4) 0.103(9) -0.019(6) -0.029(6) 0.000(4)
C47B 0.038(6) 0.025(4) 0.085(8) -0.006(6) -0.009(6) -0.004(4)
C48B 0.038(7) 0.033(9) 0.061(6) -0.007(5) -0.016(5) 0.007(6)

loop_
_atom_type_symbol
_atom_type_description
_atom_type_scat_dispersion_real
_atom_type_scat_dispersion_imag
_atom_type_scat_source
C C 0.0033 0.0016 'International Tables Vol C Tables 4.2.6.8 and 6.1.1.4'
H H 0 0 'International Tables Vol C Tables 4.2.6.8 and 6.1.1.4'
N N 0.0061 0.0033 'International Tables Vol C Tables 4.2.6.8 and 6.1.1.4'
S S 0.1246 0.1234 'International Tables Vol C Tables 4.2.6.8 and 6.1.1.4'
Cd Cd -0.8075 1.2024 'International Tables Vol C Tables 4.2.6.8 and 6.1.1.4'
O O 0.0106 0.006 'International Tables Vol C Tables 4.2.6.8 and 6.1.1.4'

loop_
_geom_angle_atom_site_label_1
_geom_angle_atom_site_label_2
_geom_angle_atom_site_label_3
_geom_angle
C6 C1 C2 119.0(2)
C6 C1 N1 117.6(2)
C2 C1 N1 123.3(2)
C3 C2 C1 120.1(2)
C3 C2 H2 119.9
C1 C2 H2 119.9
C2 C3 C4 120.7(2)
C2 C3 H3 119.6
C4 C3 H3 119.6
C5 C4 C3 119.4(2)
C5 C4 H4 120.3
C3 C4 H4 120.3
C4 C5 C6 120.2(2)
C4 C5 H5 119.9
C6 C5 H5 119.9
C5 C6 C1 120.6(2)
C5 C6 H6 119.7
C1 C6 H6 119.7
N2 C7 N1 117.54(19)
N2 C7 S1 130.06(17)
N1 C7 S1 112.39(16)
C9 C8 H8A 109.5
C9 C8 H8B 109.5
H8A C8 H8B 109.5
C9 C8 H8C 109.5
H8A C8 H8C 109.5
H8B C8 H8C 109.5
N3 C9 C10 116.87(19)
N3 C9 C8 122.9(2)
C10 C9 C8 120.20(19)
C15 C10 C11 118.1(2)
C15 C10 C9 119.3(2)
C11 C10 C9 122.6(2)
C12 C11 C10 119.7(2)
C12 C11 H11 120.1
C10 C11 H11 120.1
C13 C12 C11 121.3(2)
C13 C12 H12 119.4
C11 C12 H12 119.4
C12 C13 C14 120.2(2)
C12 C13 H13 119.9
C14 C13 H13 119.9
C15 C14 C13 117.6(2)
C15 C14 C17 119.7(2)
C13 C14 C17 122.6(2)
C10 C15 C14 122.9(2)
C10 C15 H15 118.5
C14 C15 H15 118.5
C17 C16 H16A 109.5
C17 C16 H16B 109.5
H16A C16 H16B 109.5
C17 C16 H16C 109.5
H16A C16 H16C 109.5
H16B C16 H16C 109.5
N4 C17 C14 118.4(2)
N4 C17 C16 121.8(2)
C14 C17 C16 119.6(2)
N5 C18 N6 117.6(2)
N5 C18 S2 130.54(18)
N6 C18 S2 111.76(17)
C24 C19 C20 119.4(2)
C24 C19 N6 115.0(2)
C20 C19 N6 125.6(2)
C21 C20 C19 119.4(3)
C21 C20 H20 120.3
C19 C20 H20 120.3
C22 C21 C20 120.9(3)
C22 C21 H21 119.6
C20 C21 H21 119.6
C21 C22 C23 120.0(3)
C21 C22 H22 120
C23 C22 H22 120
C24 C23 C22 120.0(3)
C24 C23 H23 120
C22 C23 H23 120
C23 C24 C19 120.4(3)
C23 C24 H24 119.8
C19 C24 H24 119.8
C30 C25 C26 118.8(2)
C30 C25 N7 117.5(2)
C26 C25 N7 123.7(2)
C25 C26 C27 119.4(2)
C25 C26 H26 120.3
C27 C26 H26 120.3
C28 C27 C26 121.4(3)
C28 C27 H27 119.3
C26 C27 H27 119.3
C29 C28 C27 119.0(3)
C29 C28 H28 120.5
C27 C28 H28 120.5
C28 C29 C30 120.4(3)
C28 C29 H29 119.8
C30 C29 H29 119.8
C25 C30 C29 120.9(3)
C25 C30 H30 119.5
C29 C30 H30 119.5
N8 C31 N7 117.8(2)
N8 C31 S3 129.50(18)
N7 C31 S3 112.74(18)
C33 C32 H32A 109.5
C33 C32 H32B 109.5
H32A C32 H32B 109.5
C33 C32 H32C 109.5
H32A C32 H32C 109.5
H32B C32 H32C 109.5
N9 C33 C34 117.4(2)
N9 C33 C32 123.5(2)
C34 C33 C32 119.0(2)
C39 C34 C35 118.0(2)
C39 C34 C33 119.1(2)
C35 C34 C33 122.9(2)
C36 C35 C34 119.3(2)
C36 C35 H35 120.3
C34 C35 H35 120.3
C37 C36 C35 121.2(2)
C37 C36 H36 119.4
C35 C36 H36 119.4
C36 C37 C38 120.6(2)
C36 C37 H37 119.7
C38 C37 H37 119.7
C39 C38 C37 117.2(2)
C39 C38 C41 121.0(2)
C37 C38 C41 121.8(2)
C34 C39 C38 123.6(2)
C34 C39 H39 118.2
C38 C39 H39 118.2
C41 C40 H40A 109.5
C41 C40 H40B 109.5
H40A C40 H40B 109.5
C41 C40 H40C 109.5
H40A C40 H40C 109.5
H40B C40 H40C 109.5
N10 C41 C38 118.4(2)
N10 C41 C40 122.9(2)
C38 C41 C40 118.7(2)
N11 C42 N12 116(3)
N11 C42 N12B 116(3)
N11 C42 S4B 129.4(2)
N12 C42 S4B 114(3)
N12B C42 S4B 114(3)
N11 C42 S4 132.4(2)
N12 C42 S4 111(3)
N12B C42 S4 111(3)
C44 C43 N12 131(10)
C44 C43 C48 117(10)
N12 C43 C48 112(10)
C43 C44 C45 121(7)
C43 C44 H44 119.6
C45 C44 H44 119.6
C46 C45 C44 119.4(16)
C46 C45 H45 120.3
C44 C45 H45 120.3
C47 C46 C45 121.1(16)
C47 C46 H46 119.4
C45 C46 H46 119.4
C48 C47 C46 121(2)
C48 C47 H47 119.5
C46 C47 H47 119.5
C47 C48 C43 121(7)
C47 C48 H48 119.7
C43 C48 H48 119.7
N13 C50 C49 178.1(9)
C7 N1 C1 127.8(2)
C7 N1 H1N 116.4(18)
C1 N1 H1N 114.0(18)
C7 N2 N3 115.88(18)
C9 N3 N2 114.09(18)
C9 N3 Cd1 127.19(15)
N2 N3 Cd1 117.60(13)
C17 N4 N5 112.68(18)
C17 N4 Cd2 128.77(15)
N5 N4 Cd2 117.11(13)
C18 N5 N4 116.62(19)
C18 N6 C19 132.1(2)
C18 N6 H6N 113.9(19)
C19 N6 H6N 113.8(19)
C31 N7 C25 127.4(2)
C31 N7 H7N 115.7(19)
C25 N7 H7N 115.0(19)
C31 N8 N9 116.61(19)
C33 N9 N8 113.88(19)
C33 N9 Cd2 127.71(16)
N8 N9 Cd2 115.88(14)
C41 N10 N11 113.9(2)
C41 N10 Cd1 130.88(16)
N11 N10 Cd1 114.16(14)
C42 N11 N10 117.4(2)
C42 N12 C43 128(9)
C42 N12 H12A 108(6)
C43 N12 H12A 120(9)
C7 S1 Cd1 96.58(8)
C18 S2 Cd2 96.98(8)
C31 S3 Cd2 94.94(8)
C42 S4 Cd1 93.23(16)
N3 Cd1 N10 133.82(7)
N3 Cd1 S4B 117.44(8)
N10 Cd1 S4B 79.58(9)
N3 Cd1 S4 106.87(7)
N10 Cd1 S4 82.35(10)
S4B Cd1 S4 12.31(7)
N3 Cd1 S1 78.98(5)
N10 Cd1 S1 117.83(5)
S4B Cd1 S1 138.49(8)
S4 Cd1 S1 146.70(9)
N9 Cd2 N4 124.43(7)
N9 Cd2 S2 109.94(5)
N4 Cd2 S2 78.65(5)
N9 Cd2 S3 78.08(5)
N4 Cd2 S3 115.04(5)
S2 Cd2 S3 157.38(2)
C42 S4B Cd1 96.05(17)
C43B N12B C42 130(9)
C43B N12B H12A 114(10)
C42 N12B H12A 108(10)
C43B N12B H12B 115.2
C42 N12B H12B 115.2
C48B C43B N12B 123(10)
C48B C43B C44B 121(10)
N12B C43B C44B 115(10)
C45B C44B C43B 117(7)
C45B C44B H44B 121.3
C43B C44B H44B 121.3
C44B C45B C46B 122.9(13)
C44B C45B H45B 118.6
C46B C45B H45B 118.6
C45B C46B C47B 119.1(14)
C45B C46B H46B 120.5
C47B C46B H46B 120.5
C46B C47B C48B 119.7(19)
C46B C47B H47B 120.2
C48B C47B H47B 120.2
C43B C48B C47B 120(8)
C43B C48B H48B 120.2
C47B C48B H48B 120.2

loop_
_geom_bond_atom_site_label_1
_geom_bond_atom_site_label_2
_geom_bond_distance
C1 C6 1.387(3)
C1 C2 1.388(3)
C1 N1 1.415(3)
C2 C3 1.381(3)
C2 H2 0.93
C3 C4 1.381(4)
C3 H3 0.93
C4 C5 1.380(4)
C4 H4 0.93
C5 C6 1.385(3)
C5 H5 0.93
C6 H6 0.93
C7 N2 1.299(3)
C7 N1 1.368(3)
C7 S1 1.763(2)
C8 C9 1.500(3)
C8 H8A 0.96
C8 H8B 0.96
C8 H8C 0.96
C9 N3 1.304(3)
C9 C10 1.472(3)
C10 C15 1.389(3)
C10 C11 1.397(3)
C11 C12 1.387(3)
C11 H11 0.93
C12 C13 1.378(4)
C12 H12 0.93
C13 C14 1.401(3)
C13 H13 0.93
C14 C15 1.390(3)
C14 C17 1.473(3)
C15 H15 0.93
C16 C17 1.498(3)
C16 H16A 0.96
C16 H16B 0.96
C16 H16C 0.96
C17 N4 1.303(3)
C18 N5 1.300(3)
C18 N6 1.381(3)
C18 S2 1.748(2)
C19 C24 1.397(4)
C19 C20 1.397(4)
C19 N6 1.402(3)
C20 C21 1.377(4)
C20 H20 0.93
C21 C22 1.377(5)
C21 H21 0.93
C22 C23 1.387(5)
C22 H22 0.93
C23 C24 1.371(4)
C23 H23 0.93
C24 H24 0.93
C25 C30 1.386(3)
C25 C26 1.394(4)
C25 N7 1.415(3)
C26 C27 1.396(4)
C26 H26 0.93
C27 C28 1.377(4)
C27 H27 0.93
C28 C29 1.374(4)
C28 H28 0.93
C29 C30 1.389(4)
C29 H29 0.93
C30 H30 0.93
C31 N8 1.293(3)
C31 N7 1.377(3)
C31 S3 1.765(2)
C32 C33 1.495(3)
C32 H32A 0.96
C32 H32B 0.96
C32 H32C 0.96
C33 N9 1.298(3)
C33 C34 1.479(3)
C34 C39 1.388(3)
C34 C35 1.397(3)
C35 C36 1.397(4)
C35 H35 0.93
C36 C37 1.382(4)
C36 H36 0.93
C37 C38 1.394(3)
C37 H37 0.93
C38 C39 1.391(3)
C38 C41 1.483(3)
C39 H39 0.93
C40 C41 1.486(4)
C40 H40A 0.96
C40 H40B 0.96
C40 H40C 0.96
C41 N10 1.300(3)
C42 N11 1.306(3)
C42 N12 1.40(8)
C42 N12B 1.37(7)
C42 S4B 1.702(5)
C42 S4 1.792(5)
C43 C44 1.37(17)
C43 N12 1.41(18)
C43 C48 1.46(16)
C44 C45 1.42(2)
C44 H44 0.93
C45 C46 1.364(17)
C45 H45 0.93
C46 C47 1.35(2)
C46 H46 0.93
C47 C48 1.35(4)
C47 H47 0.93
C48 H48 0.93
C49 C50 1.530(11)
C49 H49A 0.96
C49 H49B 0.96
C49 H49C 0.96
C50 N13 1.124(9)
N1 H1N 0.83(3)
N2 N3 1.385(3)
N3 Cd1 2.3338(18)
N4 N5 1.391(3)
N4 Cd2 2.3618(18)
N6 H6N 0.82(3)
N7 H7N 0.80(3)
N8 N9 1.386(3)
N9 Cd2 2.342(2)
N10 N11 1.388(3)
N10 Cd1 2.346(2)
N12 H12A 0.88(2)
S1 Cd1 2.4461(6)
S2 Cd2 2.4678(6)
S3 Cd2 2.4809(6)
S4 Cd1 2.443(3)
Cd1 S4B 2.430(3)
N12B C43B 1.42(18)
N12B H12A 0.92(16)
N12B H12B 0.86
C43B C48B 1.33(17)
C43B C44B 1.43(16)
C44B C45B 1.363(18)
C44B H44B 0.93
C45B C46B 1.370(16)
C45B H45B 0.93
C46B C47B 1.374(18)
C46B H46B 0.93
C47B C48B 1.43(4)
C47B H47B 0.93
C48B H48B 0.93

loop_
_geom_torsion_atom_site_label_1
_geom_torsion_atom_site_label_2
_geom_torsion_atom_site_label_3
_geom_torsion_atom_site_label_4
_geom_torsion
C6 C1 C2 C3 -1.6(4)
N1 C1 C2 C3 173.9(2)
C1 C2 C3 C4 0.5(4)
C2 C3 C4 C5 0.8(4)
C3 C4 C5 C6 -1.2(4)
C4 C5 C6 C1 0.1(4)
C2 C1 C6 C5 1.2(4)
N1 C1 C6 C5 -174.5(2)
N3 C9 C10 C15 -38.0(3)
C8 C9 C10 C15 139.1(2)
N3 C9 C10 C11 144.3(2)
C8 C9 C10 C11 -38.6(3)
C15 C10 C11 C12 1.8(3)
C9 C10 C11 C12 179.6(2)
C10 C11 C12 C13 -1.3(4)
C11 C12 C13 C14 -0.1(4)
C12 C13 C14 C15 1.0(4)
C12 C13 C14 C17 179.5(2)
C11 C10 C15 C14 -1.0(3)
C9 C10 C15 C14 -178.9(2)
C13 C14 C15 C10 -0.4(3)
C17 C14 C15 C10 -179.0(2)
C15 C14 C17 N4 -33.6(3)
C13 C14 C17 N4 147.9(2)
C15 C14 C17 C16 143.1(2)
C13 C14 C17 C16 -35.4(3)
C24 C19 C20 C21 0.7(4)
N6 C19 C20 C21 -178.4(3)
C19 C20 C21 C22 0.8(5)
C20 C21 C22 C23 -0.9(7)
C21 C22 C23 C24 -0.4(7)
C22 C23 C24 C19 1.9(6)
C20 C19 C24 C23 -2.0(5)
N6 C19 C24 C23 177.2(3)
C30 C25 C26 C27 -2.8(4)
N7 C25 C26 C27 178.8(2)
C25 C26 C27 C28 0.8(4)
C26 C27 C28 C29 1.8(4)
C27 C28 C29 C30 -2.3(5)
C26 C25 C30 C29 2.4(4)
N7 C25 C30 C29 -179.2(3)
C28 C29 C30 C25 0.2(5)
N9 C33 C34 C39 -42.1(3)
C32 C33 C34 C39 134.7(2)
N9 C33 C34 C35 139.4(2)
C32 C33 C34 C35 -43.8(3)
C39 C34 C35 C36 1.3(4)
C33 C34 C35 C36 179.8(2)
C34 C35 C36 C37 -2.4(4)
C35 C36 C37 C38 1.4(4)
C36 C37 C38 C39 0.5(4)
C36 C37 C38 C41 178.0(2)
C35 C34 C39 C38 0.7(4)
C33 C34 C39 C38 -177.9(2)
C37 C38 C39 C34 -1.6(4)
C41 C38 C39 C34 -179.1(2)
C39 C38 C41 N10 -25.8(4)
C37 C38 C41 N10 156.9(2)
C39 C38 C41 C40 151.6(2)
C37 C38 C41 C40 -25.8(4)
N12 C43 C44 C45 179(11)
C48 C43 C44 C45 -6(15)
C43 C44 C45 C46 5(9)
C44 C45 C46 C47 -2(3)
C45 C46 C47 C48 0(4)
C46 C47 C48 C43 0(9)
C44 C43 C48 C47 3(16)
N12 C43 C48 C47 179(7)
N2 C7 N1 C1 -2.9(3)
S1 C7 N1 C1 177.96(18)
C6 C1 N1 C7 -141.9(2)
C2 C1 N1 C7 42.7(4)
N1 C7 N2 N3 176.96(19)
S1 C7 N2 N3 -4.1(3)
C10 C9 N3 N2 173.98(18)
C8 C9 N3 N2 -3.0(3)
C10 C9 N3 Cd1 -18.5(3)
C8 C9 N3 Cd1 164.49(16)
C7 N2 N3 C9 178.68(19)
C7 N2 N3 Cd1 9.9(2)
C14 C17 N4 N5 170.9(2)
C16 C17 N4 N5 -5.7(3)
C14 C17 N4 Cd2 -23.4(3)
C16 C17 N4 Cd2 160.05(18)
N6 C18 N5 N4 179.5(2)
S2 C18 N5 N4 -3.7(3)
C17 N4 N5 C18 171.0(2)
Cd2 N4 N5 C18 3.5(3)
N5 C18 N6 C19 1.0(4)
S2 C18 N6 C19 -176.3(2)
C24 C19 N6 C18 -179.9(3)
C20 C19 N6 C18 -0.8(5)
N8 C31 N7 C25 8.8(4)
S3 C31 N7 C25 -171.58(19)
C30 C25 N7 C31 147.6(3)
C26 C25 N7 C31 -34.0(4)
N7 C31 N8 N9 -177.76(19)
S3 C31 N8 N9 2.7(3)
C34 C33 N9 N8 175.79(19)
C32 C33 N9 N8 -0.9(3)
C34 C33 N9 Cd2 -23.2(3)
C32 C33 N9 Cd2 160.13(17)
C31 N8 N9 C33 179.6(2)
C31 N8 N9 Cd2 16.2(2)
C38 C41 N10 N11 169.1(2)
C40 C41 N10 N11 -8.1(3)
C38 C41 N10 Cd1 -23.5(3)
C40 C41 N10 Cd1 159.27(19)
N12 C42 N11 N10 170(3)
N12B C42 N11 N10 174(3)
S4B C42 N11 N10 -20.0(4)
S4 C42 N11 N10 2.1(4)
C41 N10 N11 C42 173.7(2)
Cd1 N10 N11 C42 4.1(3)
N11 C42 N12 C43 5(11)
N12B C42 N12 C43 -8E1(10)
S4B C42 N12 C43 -166(9)
S4 C42 N12 C43 176(9)
C44 C43 N12 C42 27(21)
C48 C43 N12 C42 -149(8)
N2 C7 S1 Cd1 -3.2(2)
N1 C7 S1 Cd1 175.84(15)
N5 C18 S2 Cd2 1.8(2)
N6 C18 S2 Cd2 178.69(16)
N8 C31 S3 Cd2 -17.2(2)
N7 C31 S3 Cd2 163.21(16)
N11 C42 S4 Cd1 -6.3(3)
N12 C42 S4 Cd1 -175(3)
N12B C42 S4 Cd1 -178(3)
S4B C42 S4 Cd1 80.9(7)
C9 N3 Cd1 N10 65.5(2)
N2 N3 Cd1 N10 -127.37(14)
C9 N3 Cd1 S4B -37.0(2)
N2 N3 Cd1 S4B 130.15(16)
C9 N3 Cd1 S4 -30.1(2)
N2 N3 Cd1 S4 136.99(16)
C9 N3 Cd1 S1 -176.30(19)
N2 N3 Cd1 S1 -9.19(13)
C41 N10 Cd1 N3 80.6(2)
N11 N10 Cd1 N3 -112.11(16)
C41 N10 Cd1 S4B -161.2(2)
N11 N10 Cd1 S4B 6.13(16)
C41 N10 Cd1 S4 -173.4(2)
N11 N10 Cd1 S4 -6.03(16)
C41 N10 Cd1 S1 -21.4(2)
N11 N10 Cd1 S1 145.94(14)
C42 S4 Cd1 N3 138.61(13)
C42 S4 Cd1 N10 5.03(13)
C42 S4 Cd1 S4B -71.1(7)
C42 S4 Cd1 S1 -125.77(16)
C7 S1 Cd1 N3 5.34(9)
C7 S1 Cd1 N10 139.36(9)
C7 S1 Cd1 S4B -113.90(13)
C7 S1 Cd1 S4 -98.67(13)
C33 N9 Cd2 N4 66.8(2)
N8 N9 Cd2 N4 -132.44(14)
C33 N9 Cd2 S2 -22.88(19)
N8 N9 Cd2 S2 137.85(13)
C33 N9 Cd2 S3 179.15(19)
N8 N9 Cd2 S3 -20.12(13)
C17 N4 Cd2 N9 86.4(2)
N5 N4 Cd2 N9 -108.45(15)
C17 N4 Cd2 S2 -167.1(2)
N5 N4 Cd2 S2 -1.94(14)
C17 N4 Cd2 S3 -6.1(2)
N5 N4 Cd2 S3 159.03(13)
C18 S2 Cd2 N9 122.96(9)
C18 S2 Cd2 N4 0.23(9)
C18 S2 Cd2 S3 -129.61(9)
C31 S3 Cd2 N9 15.56(9)
C31 S3 Cd2 N4 138.19(9)
C31 S3 Cd2 S2 -98.00(9)
N11 C42 S4B Cd1 22.0(3)
N12 C42 S4B Cd1 -168(3)
N12B C42 S4B Cd1 -172(3)
S4 C42 S4B Cd1 -85.4(7)
N3 Cd1 S4B C42 123.10(14)
N10 Cd1 S4B C42 -11.15(14)
S4 Cd1 S4B C42 90.8(8)
S1 Cd1 S4B C42 -131.72(14)
N11 C42 N12B C43B -5(11)
N12 C42 N12B C43B 9E1(10)
S4B C42 N12B C43B -173(10)
S4 C42 N12B C43B 168(10)
C42 N12B C43B C48B -140(11)
C42 N12B C43B C44B 50(16)
C48B C43B C44B C45B 3(16)
N12B C43B C44B C45B 173(8)
C43B C44B C45B C46B -5(8)
C44B C45B C46B C47B 3(2)
C45B C46B C47B C48B 1(3)
N12B C43B C48B C47B -169(9)
C44B C43B C48B C47B 0(17)
C46B C47B C48B C43B -2(9)
